data_1543890
loop_
_publ_author_name
'Sivakumar, P.'
'Sudhahar, S.'
'Israel, S.'
'Chakkaravarthi, G.'

_publ_section_title
;
 2-Amino-4-methylpyridinium 2-(4-nitrophenyl)acetate
;
_journal_coeditor_code HB4061
_journal_issue 8
_journal_name_full IUCrData
_journal_page_first x161203
_journal_paper_doi 10.1107/S2414314616012037
_journal_volume 1
_journal_year 2016
_chemical_formula_iupac 'C6 H9 N2 +, C8 H6 N O4 -'
_chemical_formula_moiety 'C6 H9 N2 +, C8 H6 N O4 -'
_chemical_formula_sum 'C14 H15 N3 O4'
_chemical_formula_weight 289.29
_chemical_name_systematic
;
2-Amino-4-methylpyridinium 2-(4-nitrophenyl)acetate
;
_space_group_IT_number 2
_symmetry_cell_setting triclinic
_symmetry_space_group_name_Hall '-P 1'
_symmetry_space_group_name_H-M 'P -1'
_atom_sites_solution_hydrogens geom
_atom_sites_solution_primary direct
_atom_sites_solution_secondary difmap
_audit_creation_method SHELXL-97
_cell_angle_alpha 88.010(3)
_cell_angle_beta 74.936(2)
_cell_angle_gamma 81.561(2)
_cell_formula_units_Z 2
_cell_length_a 7.9359(3)
_cell_length_b 9.6283(4)
_cell_length_c 9.6807(5)
_cell_measurement_reflns_used 5711
_cell_measurement_temperature 295(2)
_cell_measurement_theta_max 28.8
_cell_measurement_theta_min 2.2
_cell_volume 706.54(5)
_computing_cell_refinement
;
SAINT (Bruker, 2004)
;
_computing_data_collection
;
APEX2 (Bruker, 2004)
;
_computing_data_reduction
;
SAINT (Bruker, 2004)
;
_computing_molecular_graphics
;
PLATON (Spek, 2009)
;
_computing_publication_material
;
SHELXL97 (Sheldrick, 2008) and PLATON (Spek, 2009)
;
_computing_structure_refinement
;
SHELXL97 (Sheldrick, 2008)
;
_computing_structure_solution
;
SHELXS97 (Sheldrick, 2008)
;
_diffrn_ambient_temperature 295(2)
_diffrn_measured_fraction_theta_full 0.996
_diffrn_measured_fraction_theta_max 0.959
_diffrn_measurement_device_type 'Bruker Kappa APEXII CCD'
_diffrn_measurement_method '\w and \f scan'
_diffrn_radiation_monochromator graphite
_diffrn_radiation_source 'fine-focus sealed tube'
_diffrn_radiation_type MoK\a
_diffrn_radiation_wavelength 0.71073
_diffrn_reflns_av_R_equivalents 0.0278
_diffrn_reflns_av_sigmaI/netI 0.0297
_diffrn_reflns_limit_h_max 10
_diffrn_reflns_limit_h_min -10
_diffrn_reflns_limit_k_max 13
_diffrn_reflns_limit_k_min -13
_diffrn_reflns_limit_l_max 13
_diffrn_reflns_limit_l_min -12
_diffrn_reflns_number 17186
_diffrn_reflns_theta_full 25.00
_diffrn_reflns_theta_max 29.17
_diffrn_reflns_theta_min 2.14
_diffrn_standards_interval_time 0
_diffrn_standards_number 0
_exptl_absorpt_coefficient_mu 0.102
_exptl_absorpt_correction_T_max 0.9819
_exptl_absorpt_correction_T_min 0.9760
_exptl_absorpt_correction_type multi-scan
_exptl_absorpt_process_details
;
(SADABS; Bruker, 2004)
;
_exptl_crystal_colour colourless
_exptl_crystal_density_diffrn 1.360
_exptl_crystal_density_method 'not measured'
_exptl_crystal_description block
_exptl_crystal_F_000 304
_exptl_crystal_size_max 0.24
_exptl_crystal_size_mid 0.22
_exptl_crystal_size_min 0.18
_refine_diff_density_max 0.296
_refine_diff_density_min -0.302
_refine_ls_extinction_method none
_refine_ls_goodness_of_fit_ref 1.029
_refine_ls_hydrogen_treatment constr
_refine_ls_matrix_type full
_refine_ls_number_parameters 191
_refine_ls_number_reflns 3659
_refine_ls_number_restraints 1
_refine_ls_restrained_S_all 1.030
_refine_ls_R_factor_all 0.0924
_refine_ls_R_factor_gt 0.0524
_refine_ls_shift/su_max 0.000
_refine_ls_shift/su_mean 0.000
_refine_ls_structure_factor_coef Fsqd
_refine_ls_weighting_details 'calc w=1/[\s^2^(Fo^2^)+(0.0524P)^2^+0.3009P] where P=(Fo^2^+2Fc^2^)/3'
_refine_ls_weighting_scheme calc
_refine_ls_wR_factor_gt 0.1209
_refine_ls_wR_factor_ref 0.1440
_reflns_number_gt 2306
_reflns_number_total 3659
_reflns_threshold_expression I>2\s(I)
_cod_data_source_file hb4061sup1.cif
_cod_data_source_block I
_cod_database_code 1543890

loop_
_symmetry_equiv_pos_as_xyz
'x, y, z'
'-x, -y, -z'

loop_
_atom_site_type_symbol
_atom_site_label
_atom_site_fract_x
_atom_site_fract_y
_atom_site_fract_z
_atom_site_U_iso_or_equiv
_atom_site_adp_type
_atom_site_calc_flag
_atom_site_refinement_flags
_atom_site_occupancy
_atom_site_symmetry_multiplicity
C C1 -0.5718(2) 0.6802(2) 0.45065(19) 0.0412(4) Uani d . 1 1
C C2 -0.4397(2) 0.7227(2) 0.4973(2) 0.0550(5) Uani d . 1 1
H H2A -0.4650 0.7753 0.5808 0.066 Uiso calc R 1 1
C C3 -0.2682(2) 0.6864(2) 0.4186(2) 0.0551(5) Uani d . 1 1
H H3 -0.1770 0.7151 0.4494 0.066 Uiso calc R 1 1
C C4 -0.2294(2) 0.60809(18) 0.2948(2) 0.0404(4) Uani d . 1 1
C C5 -0.3670(2) 0.5717(2) 0.2490(2) 0.0471(5) Uani d . 1 1
H H5 -0.3431 0.5217 0.1640 0.057 Uiso calc R 1 1
C C6 -0.5397(2) 0.6075(2) 0.3262(2) 0.0472(5) Uani d . 1 1
H H6 -0.6319 0.5826 0.2940 0.057 Uiso calc R 1 1
C C7 -0.0415(2) 0.55678(19) 0.2171(2) 0.0484(5) Uani d . 1 1
H H7A -0.0412 0.4757 0.1603 0.058 Uiso calc R 1 1
H H7B 0.0221 0.5248 0.2881 0.058 Uiso calc R 1 1
C C8 0.0605(2) 0.65936(17) 0.11973(19) 0.0379(4) Uani d . 1 1
C C9 0.3858(2) 0.91090(17) 0.88276(18) 0.0372(4) Uani d . 1 1
C C10 0.5138(2) 0.99143(18) 0.80895(19) 0.0417(4) Uani d . 1 1
H H10 0.4794 1.0832 0.7835 0.050 Uiso calc R 1 1
C C11 0.6879(2) 0.93718(19) 0.7739(2) 0.0429(4) Uani d . 1 1
C C12 0.7369(2) 0.7985(2) 0.8130(2) 0.0467(5) Uani d . 1 1
H H12 0.8549 0.7591 0.7901 0.056 Uiso calc R 1 1
C C13 0.6117(2) 0.72288(18) 0.8841(2) 0.0436(4) Uani d . 1 1
H H13 0.6442 0.6309 0.9100 0.052 Uiso calc R 1 1
C C14 0.8268(3) 1.0217(2) 0.6948(3) 0.0682(7) Uani d . 1 1
H H14A 0.8447 1.0099 0.5937 0.102 Uiso calc R 1 1
H H14B 0.9351 0.9902 0.7205 0.102 Uiso calc R 1 1
H H14C 0.7895 1.1190 0.7196 0.102 Uiso calc R 1 1
N N1 -0.7538(2) 0.7107(2) 0.5390(2) 0.0562(5) Uani d . 1 1
N N2 0.43950(18) 0.77853(14) 0.91833(16) 0.0391(3) Uani d D 1 1
H H2 0.3622 0.7281 0.9640 0.047 Uiso calc RD 1 1
N N3 0.21474(19) 0.95774(17) 0.92141(19) 0.0522(4) Uani d . 1 1
H H3A 0.1419 0.9040 0.9677 0.063 Uiso calc R 1 1
H H3B 0.1765 1.0419 0.9002 0.063 Uiso calc R 1 1
O O1 -0.7802(2) 0.7713(2) 0.6516(2) 0.0950(7) Uani d . 1 1
O O2 -0.87043(18) 0.6723(2) 0.4977(2) 0.0765(5) Uani d . 1 1
O O3 0.22208(15) 0.61628(13) 0.07048(15) 0.0491(4) Uani d . 1 1
O O4 -0.01532(18) 0.77352(15) 0.09299(19) 0.0689(5) Uani d . 1 1

loop_
_atom_site_aniso_label
_atom_site_aniso_U_11
_atom_site_aniso_U_22
_atom_site_aniso_U_33
_atom_site_aniso_U_12
_atom_site_aniso_U_13
_atom_site_aniso_U_23
C1 0.0272(8) 0.0506(10) 0.0424(10) -0.0018(7) -0.0058(7) 0.0070(8)
C2 0.0401(10) 0.0739(14) 0.0494(12) -0.0005(9) -0.0104(9) -0.0172(10)
C3 0.0323(9) 0.0708(14) 0.0643(13) -0.0084(9) -0.0140(9) -0.0137(11)
C4 0.0304(8) 0.0388(9) 0.0466(10) -0.0031(7) -0.0023(7) 0.0079(8)
C5 0.0443(10) 0.0527(11) 0.0427(10) -0.0067(8) -0.0082(8) -0.0023(8)
C6 0.0350(9) 0.0546(11) 0.0559(12) -0.0095(8) -0.0170(8) 0.0018(9)
C7 0.0354(9) 0.0402(9) 0.0595(12) -0.0009(7) 0.0023(8) 0.0085(8)
C8 0.0309(8) 0.0349(8) 0.0446(10) -0.0029(7) -0.0054(7) 0.0017(7)
C9 0.0340(8) 0.0333(8) 0.0407(9) -0.0001(7) -0.0060(7) 0.0016(7)
C10 0.0391(9) 0.0338(9) 0.0475(10) -0.0011(7) -0.0063(8) 0.0066(7)
C11 0.0366(9) 0.0431(10) 0.0454(10) -0.0058(7) -0.0048(8) 0.0058(8)
C12 0.0307(8) 0.0465(10) 0.0563(12) 0.0029(7) -0.0050(8) 0.0063(9)
C13 0.0392(9) 0.0349(9) 0.0519(11) 0.0035(7) -0.0089(8) 0.0058(8)
C14 0.0468(12) 0.0644(14) 0.0838(17) -0.0124(10) -0.0001(11) 0.0242(12)
N1 0.0339(8) 0.0682(12) 0.0592(11) 0.0022(8) -0.0060(8) 0.0128(9)
N2 0.0336(7) 0.0326(7) 0.0456(8) -0.0032(6) -0.0020(6) 0.0056(6)
N3 0.0333(8) 0.0400(8) 0.0729(12) 0.0029(6) -0.0007(7) 0.0078(8)
O1 0.0544(10) 0.1393(18) 0.0742(12) 0.0096(10) 0.0054(9) -0.0338(12)
O2 0.0312(7) 0.1038(13) 0.0919(13) -0.0129(8) -0.0119(8) 0.0181(10)
O3 0.0323(6) 0.0398(7) 0.0637(9) -0.0007(5) 0.0045(6) 0.0091(6)
O4 0.0401(7) 0.0479(8) 0.1027(13) 0.0041(6) 0.0005(8) 0.0292(8)

loop_
_atom_type_symbol
_atom_type_description
_atom_type_scat_dispersion_real
_atom_type_scat_dispersion_imag
_atom_type_scat_source
C C 0.0033 0.0016 'International Tables Vol C Tables 4.2.6.8 and 6.1.1.4'
H H 0.0000 0.0000 'International Tables Vol C Tables 4.2.6.8 and 6.1.1.4'
N N 0.0061 0.0033 'International Tables Vol C Tables 4.2.6.8 and 6.1.1.4'
O O 0.0106 0.0060 'International Tables Vol C Tables 4.2.6.8 and 6.1.1.4'

loop_
_geom_angle_atom_site_label_1
_geom_angle_atom_site_label_2
_geom_angle_atom_site_label_3
_geom_angle
C2 C1 C6 122.03(16)
C2 C1 N1 119.00(18)
C6 C1 N1 118.95(17)
C1 C2 C3 118.81(19)
C1 C2 H2A 120.6
C3 C2 H2A 120.6
C2 C3 C4 121.02(18)
C2 C3 H3 119.5
C4 C3 H3 119.5
C5 C4 C3 118.20(16)
C5 C4 C7 120.93(18)
C3 C4 C7 120.76(17)
C4 C5 C6 121.57(18)
C4 C5 H5 119.2
C6 C5 H5 119.2
C1 C6 C5 118.28(17)
C1 C6 H6 120.9
C5 C6 H6 120.9
C4 C7 C8 117.54(14)
C4 C7 H7A 107.9
C8 C7 H7A 107.9
C4 C7 H7B 107.9
C8 C7 H7B 107.9
H7A C7 H7B 107.2
O4 C8 O3 125.07(16)
O4 C8 C7 120.19(15)
O3 C8 C7 114.73(14)
N3 C9 N2 117.87(15)
N3 C9 C10 123.90(15)
N2 C9 C10 118.22(14)
C11 C10 C9 120.88(16)
C11 C10 H10 119.6
C9 C10 H10 119.6
C10 C11 C12 118.63(16)
C10 C11 C14 121.66(17)
C12 C11 C14 119.70(17)
C13 C12 C11 119.53(16)
C13 C12 H12 120.2
C11 C12 H12 120.2
C12 C13 N2 121.03(16)
C12 C13 H13 119.5
N2 C13 H13 119.5
C11 C14 H14A 109.5
C11 C14 H14B 109.5
H14A C14 H14B 109.5
C11 C14 H14C 109.5
H14A C14 H14C 109.5
H14B C14 H14C 109.5
O2 N1 O1 122.69(19)
O2 N1 C1 118.86(19)
O1 N1 C1 118.44(19)
C9 N2 C13 121.70(15)
C9 N2 H2 119.2
C13 N2 H2 119.2
C9 N3 H3A 120.0
C9 N3 H3B 120.0
H3A N3 H3B 120.0

loop_
_geom_bond_atom_site_label_1
_geom_bond_atom_site_label_2
_geom_bond_distance
C1 C2 1.362(3)
C1 C6 1.362(3)
C1 N1 1.468(2)
C2 C3 1.377(3)
C2 H2A 0.9300
C3 C4 1.379(3)
C3 H3 0.9300
C4 C5 1.373(3)
C4 C7 1.503(2)
C5 C6 1.380(3)
C5 H5 0.9300
C6 H6 0.9300
C7 C8 1.514(2)
C7 H7A 0.9700
C7 H7B 0.9700
C8 O4 1.227(2)
C8 O3 1.2583(19)
C9 N3 1.325(2)
C9 N2 1.346(2)
C9 C10 1.399(2)
C10 C11 1.362(2)
C10 H10 0.9300
C11 C12 1.402(2)
C11 C14 1.498(3)
C12 C13 1.346(3)
C12 H12 0.9300
C13 N2 1.351(2)
C13 H13 0.9300
C14 H14A 0.9600
C14 H14B 0.9600
C14 H14C 0.9600
N1 O2 1.207(2)
N1 O1 1.210(2)
N2 H2 0.8600
N3 H3A 0.8600
N3 H3B 0.8600

loop_
_geom_hbond_atom_site_label_D
_geom_hbond_atom_site_label_H
_geom_hbond_atom_site_label_A
_geom_hbond_site_symmetry_A
_geom_hbond_distance_DH
_geom_hbond_distance_HA
_geom_hbond_distance_DA
_geom_hbond_angle_DHA
_geom_hbond_publ_flag
N2 H2 O3 1_556 0.86 1.77 2.6263(19) 173 y
N3 H3A O4 1_556 0.86 2.04 2.900(2) 174 y
N3 H3B O4 2_576 0.86 2.02 2.847(2) 160 y
C3 H3 O2 1_655 0.93 2.57 3.419(2) 152 y
C5 H5 O3 2_565 0.93 2.56 3.478(2) 170 y
C13 H13 O3 2_666 0.93 2.48 3.396(2) 168 y
C6 H6 O3 1_455 0.93 2.70 3.475(2) 142 y
C2 H2A Cg2 1_455 0.93 2.79 3.668(2) 158 y

loop_
_geom_torsion_atom_site_label_1
_geom_torsion_atom_site_label_2
_geom_torsion_atom_site_label_3
_geom_torsion_atom_site_label_4
_geom_torsion
C6 C1 C2 C3 -2.4(3)
N1 C1 C2 C3 176.04(19)
C1 C2 C3 C4 -0.2(3)
C2 C3 C4 C5 2.4(3)
C2 C3 C4 C7 -173.96(19)
C3 C4 C5 C6 -2.2(3)
C7 C4 C5 C6 174.15(17)
C2 C1 C6 C5 2.6(3)
N1 C1 C6 C5 -175.85(17)
C4 C5 C6 C1 -0.2(3)
C5 C4 C7 C8 102.7(2)
C3 C4 C7 C8 -81.0(2)
C4 C7 C8 O4 -8.6(3)
C4 C7 C8 O3 172.25(17)
N3 C9 C10 C11 179.25(18)
N2 C9 C10 C11 0.1(3)
C9 C10 C11 C12 0.1(3)
C9 C10 C11 C14 180.0(2)
C10 C11 C12 C13 -0.1(3)
C14 C11 C12 C13 -180.0(2)
C11 C12 C13 N2 -0.1(3)
C2 C1 N1 O2 -179.68(19)
C6 C1 N1 O2 -1.2(3)
C2 C1 N1 O1 -0.9(3)
C6 C1 N1 O1 177.6(2)
N3 C9 N2 C13 -179.47(17)
C10 C9 N2 C13 -0.3(3)
C12 C13 N2 C9 0.3(3)

_cod_database_fobs_code 1543890
